data_7036051
loop_
_publ_author_name
'Yu, Hong-Cui'
'Li, Lei'
'Gao, Ji'
'Tong, Jian'
'Zheng, Wenxu'
'Cametti, Massimo'
'Famulari, Antonino'
'Meille, Stefano Valdo'
'Guo, Fang'
'Mart\'i-Rujas, Javier'

_publ_section_title
;
 Insights into the formation of chiral second sphere coordination
 complexes with aromatic tris amines: combined single crystal X-ray
 crystallography and molecular modeling analyses.
;
_journal_issue 36
_journal_name_full 'Dalton transactions (Cambridge, England : 2003)'
_journal_page_first 15960
_journal_page_last 15965
_journal_paper_doi 10.1039/c5dt02387d
_journal_volume 44
_journal_year 2015
_chemical_formula_sum 'C30 H37 Cl5 Cu N3 O'
_chemical_formula_weight 696.43
_chemical_name_systematic
; 
 ? 
;
_space_group_IT_number 2
_symmetry_cell_setting triclinic
_symmetry_space_group_name_Hall '-P 1'
_symmetry_space_group_name_H-M 'P -1'
_atom_sites_solution_hydrogens geom
_atom_sites_solution_primary direct
_atom_sites_solution_secondary difmap
_audit_creation_method SHELXL-97
_audit_update_record
;
2015-06-12 deposited with the CCDC.
2015-08-03 downloaded from the CCDC.
;
_cell_angle_alpha 93.826(3)
_cell_angle_beta 92.064(3)
_cell_angle_gamma 90.772(3)
_cell_formula_units_Z 2
_cell_length_a 8.5878(19)
_cell_length_b 11.611(3)
_cell_length_c 16.134(4)
_cell_measurement_temperature 293(2)
_cell_volume 1603.9(7)
_computing_cell_refinement 'Bruker SMART'
_computing_data_collection 'Bruker SMART'
_computing_data_reduction 'Bruker SAINT'
_computing_molecular_graphics 'Bruker SHELXTL'
_computing_publication_material 'Bruker SHELXTL'
_computing_structure_refinement 'Bruker SHELXTL'
_computing_structure_solution 'Bruker SHELXTL'
_diffrn_ambient_temperature 293(2)
_diffrn_measured_fraction_theta_full 0.957
_diffrn_measured_fraction_theta_max 0.957
_diffrn_measurement_device_type 'CCD area detector'
_diffrn_measurement_method 'phi and omega scans'
_diffrn_radiation_monochromator graphite
_diffrn_radiation_source 'fine-focus sealed tube'
_diffrn_radiation_type MoK\a
_diffrn_radiation_wavelength 0.71073
_diffrn_reflns_av_R_equivalents 0.0135
_diffrn_reflns_av_sigmaI/netI 0.0306
_diffrn_reflns_limit_h_max 10
_diffrn_reflns_limit_h_min -11
_diffrn_reflns_limit_k_max 14
_diffrn_reflns_limit_k_min -14
_diffrn_reflns_limit_l_max 17
_diffrn_reflns_limit_l_min -20
_diffrn_reflns_number 9924
_diffrn_reflns_theta_full 27.42
_diffrn_reflns_theta_max 27.42
_diffrn_reflns_theta_min 2.23
_exptl_absorpt_coefficient_mu 1.126
_exptl_absorpt_correction_type none
_exptl_crystal_colour yellow
_exptl_crystal_density_diffrn 1.442
_exptl_crystal_density_method 'not measured'
_exptl_crystal_description needle
_exptl_crystal_F_000 720
_exptl_crystal_size_max 0.32
_exptl_crystal_size_mid 0.25
_exptl_crystal_size_min 0.23
_refine_diff_density_max 1.823
_refine_diff_density_min -0.445
_refine_diff_density_rms 0.067
_refine_ls_extinction_method none
_refine_ls_goodness_of_fit_ref 0.979
_refine_ls_hydrogen_treatment mixed
_refine_ls_matrix_type full
_refine_ls_number_parameters 364
_refine_ls_number_reflns 6974
_refine_ls_number_restraints 0
_refine_ls_restrained_S_all 0.979
_refine_ls_R_factor_all 0.0641
_refine_ls_R_factor_gt 0.0492
_refine_ls_shift/su_max 0.001
_refine_ls_shift/su_mean 0.000
_refine_ls_structure_factor_coef Fsqd
_refine_ls_weighting_details 'calc w=1/[\s^2^(Fo^2^)+(0.0613P)^2^+2.0609P] where P=(Fo^2^+2Fc^2^)/3'
_refine_ls_weighting_scheme calc
_refine_ls_wR_factor_gt 0.1238
_refine_ls_wR_factor_ref 0.1336
_reflns_number_gt 5460
_reflns_number_total 6974
_reflns_threshold_expression >2sigma(I)
_cod_data_source_file c5dt02387d2.cif
_cod_data_source_block CuCl4-H2O-12
_cod_depositor_comments
;
The following automatic conversions were performed:

'_symmetry_cell_setting' value 'Triclinic' changed to 'triclinic'
according to
/usr/data/users/saulius/crontab/automatic-downloads/rss-feeds/RSC/lib/dictionaries/cif_core.dic
dictionary named 'cif_core.dic' version 2.4.2 from 2011-04-26.

Automatic conversion script
Id: cif_fix_values 3271 2015-04-21 07:52:19Z andrius 

 Adding full bibliography for 7036040--7036051.cif.
;
_cod_original_sg_symbol_H-M P-1
_cod_database_code 7036051

loop_
_symmetry_equiv_pos_as_xyz
'x, y, z'
'-x, -y, -z'

loop_
_atom_site_label
_atom_site_type_symbol
_atom_site_fract_x
_atom_site_fract_y
_atom_site_fract_z
_atom_site_U_iso_or_equiv
_atom_site_adp_type
_atom_site_occupancy
_atom_site_symmetry_multiplicity
_atom_site_calc_flag
_atom_site_refinement_flags
N11 N 0.4638(3) 0.2091(2) 0.41895(16) 0.0366(5) Uani 1 1 d .
H1 H 0.4552 0.1411 0.4059 0.044 Uiso 1 1 d R
H2 H 0.4595 0.2350 0.3670 0.044 Uiso 1 1 d R
N19 N 0.6360(3) 0.5055(2) 0.19770(17) 0.0434(6) Uani 1 1 d .
H19A H 0.5740 0.4556 0.2117 0.052 Uiso 1 1 d R
H19B H 0.5820 0.5709 0.2040 0.052 Uiso 1 1 d R
N26 N 1.0006(3) 0.0654(2) 0.19767(17) 0.0415(6) Uani 1 1 d .
H26A H 1.0259 -0.0048 0.2104 0.050 Uiso 1 1 d R
H26B H 0.9083 0.0639 0.1951 0.050 Uiso 1 1 d R
C1 C 0.9219(3) 0.3364(2) 0.26857(17) 0.0310(6) Uani 1 1 d .
C2 C 0.9362(3) 0.2280(2) 0.30146(17) 0.0312(6) Uani 1 1 d .
C3 C 0.8385(3) 0.1944(2) 0.36330(18) 0.0340(6) Uani 1 1 d .
C4 C 0.7328(3) 0.2740(2) 0.39693(17) 0.0330(6) Uani 1 1 d .
C5 C 0.7202(3) 0.3833(2) 0.36669(17) 0.0321(6) Uani 1 1 d .
C6 C 0.8091(3) 0.4122(2) 0.30021(17) 0.0320(6) Uani 1 1 d .
C7 C 1.0266(4) 0.3733(3) 0.2017(2) 0.0418(7) Uani 1 1 d .
H7A H 1.1083 0.3184 0.1940 0.063 Uiso 1 1 calc R
H7B H 1.0714 0.4480 0.2179 0.063 Uiso 1 1 calc R
H7C H 0.9668 0.3770 0.1505 0.063 Uiso 1 1 calc R
C8 C 0.6075(4) 0.4683(3) 0.4049(2) 0.0464(8) Uani 1 1 d .
H8A H 0.6401 0.5454 0.3948 0.070 Uiso 1 1 calc R
H8B H 0.6056 0.4604 0.4637 0.070 Uiso 1 1 calc R
H8C H 0.5051 0.4532 0.3804 0.070 Uiso 1 1 calc R
C9 C 0.8483(5) 0.0749(3) 0.3945(3) 0.0590(10) Uani 1 1 d .
H9A H 0.7479 0.0374 0.3880 0.089 Uiso 1 1 calc R
H9B H 0.8808 0.0805 0.4522 0.089 Uiso 1 1 calc R
H9C H 0.9225 0.0308 0.3632 0.089 Uiso 1 1 calc R
C10 C 0.6218(4) 0.2401(3) 0.4615(2) 0.0432(7) Uani 1 1 d .
H10A H 0.6109 0.3036 0.5029 0.052 Uiso 1 1 calc R
H10B H 0.6618 0.1744 0.4891 0.052 Uiso 1 1 calc R
C12 C 0.3274(3) 0.2446(2) 0.46604(19) 0.0362(6) Uani 1 1 d .
C13 C 0.3046(4) 0.1995(3) 0.5415(2) 0.0474(8) Uani 1 1 d .
H13A H 0.3747 0.1478 0.5630 0.057 Uiso 1 1 calc R
C14 C 0.1738(4) 0.2334(3) 0.5847(2) 0.0551(9) Uani 1 1 d .
H14A H 0.1548 0.2032 0.6353 0.066 Uiso 1 1 calc R
C15 C 0.0719(4) 0.3117(3) 0.5528(3) 0.0585(10) Uani 1 1 d .
H15A H -0.0151 0.3343 0.5821 0.070 Uiso 1 1 calc R
C16 C 0.0993(4) 0.3566(3) 0.4774(2) 0.0551(9) Uani 1 1 d .
H16A H 0.0309 0.4096 0.4563 0.066 Uiso 1 1 calc R
C17 C 0.2278(4) 0.3230(3) 0.4334(2) 0.0451(7) Uani 1 1 d .
H17A H 0.2466 0.3529 0.3826 0.054 Uiso 1 1 calc R
C18 C 0.7751(4) 0.5229(3) 0.2594(2) 0.0430(7) Uani 1 1 d .
H18A H 0.8660 0.5469 0.2306 0.052 Uiso 1 1 calc R
H18B H 0.7525 0.5832 0.3016 0.052 Uiso 1 1 calc R
C19 C 0.6746(4) 0.4809(3) 0.1104(2) 0.0445(7) Uani 1 1 d .
C20 C 0.6378(6) 0.3771(4) 0.0711(3) 0.0716(12) Uani 1 1 d .
H20A H 0.5879 0.3203 0.0990 0.086 Uiso 1 1 calc R
C21 C 0.6755(7) 0.3564(5) -0.0116(3) 0.0865(15) Uani 1 1 d .
H21A H 0.6523 0.2847 -0.0387 0.104 Uiso 1 1 calc R
C22 C 0.7450(6) 0.4385(5) -0.0530(3) 0.0775(13) Uani 1 1 d .
H22A H 0.7678 0.4250 -0.1087 0.093 Uiso 1 1 calc R
C23 C 0.7809(8) 0.5409(5) -0.0119(3) 0.103(2) Uani 1 1 d .
H23A H 0.8305 0.5976 -0.0399 0.124 Uiso 1 1 calc R
C24 C 0.7465(7) 0.5643(4) 0.0700(3) 0.0841(15) Uani 1 1 d .
H24A H 0.7720 0.6356 0.0971 0.101 Uiso 1 1 calc R
C25 C 1.0589(3) 0.1458(3) 0.2709(2) 0.0388(7) Uani 1 1 d .
H25A H 1.0931 0.0999 0.3161 0.047 Uiso 1 1 calc R
H25B H 1.1482 0.1897 0.2545 0.047 Uiso 1 1 calc R
C28 C 1.0689(4) 0.0882(3) 0.1189(2) 0.0501(8) Uani 1 1 d .
C29 C 1.2248(5) 0.0619(4) 0.1099(3) 0.0719(12) Uani 1 1 d .
H29A H 1.2826 0.0283 0.1515 0.086 Uiso 1 1 calc R
C30 C 1.2899(8) 0.0881(5) 0.0361(4) 0.110(2) Uani 1 1 d .
H30A H 1.3948 0.0736 0.0283 0.132 Uiso 1 1 calc R
C31 C 1.2037(12) 0.1348(5) -0.0256(4) 0.125(3) Uani 1 1 d .
H31A H 1.2491 0.1497 -0.0753 0.150 Uiso 1 1 calc R
C32 C 1.0488(11) 0.1599(4) -0.0141(3) 0.105(2) Uani 1 1 d .
H32A H 0.9909 0.1932 -0.0557 0.126 Uiso 1 1 calc R
C33 C 0.9797(6) 0.1360(3) 0.0585(3) 0.0709(12) Uani 1 1 d .
H33A H 0.8753 0.1519 0.0663 0.085 Uiso 1 1 calc R
Cu1 Cu 0.31768(5) 0.78973(3) 0.28037(3) 0.04362(13) Uani 1 1 d .
Cl1 Cl 0.06872(10) 0.80987(8) 0.23526(6) 0.0543(2) Uani 1 1 d .
Cl2 Cl 0.34818(13) 0.95574(7) 0.36265(7) 0.0655(3) Uani 1 1 d .
Cl3 Cl 0.54912(13) 0.78611(10) 0.21914(8) 0.0766(3) Uani 1 1 d .
Cl4 Cl 0.30016(15) 0.60623(8) 0.30694(9) 0.0839(4) Uani 1 1 d .
O1W O 0.6695(3) 0.0603(3) 0.1903(2) 0.0773(9) Uani 1 1 d .
H4 H 0.6291 -0.0206 0.2058 0.116 Uiso 1 1 d R
Cl5 Cl 0.44079(9) 0.27540(7) 0.23706(5) 0.0467(2) Uani 1 1 d .

loop_
_atom_site_aniso_label
_atom_site_aniso_U_11
_atom_site_aniso_U_22
_atom_site_aniso_U_33
_atom_site_aniso_U_23
_atom_site_aniso_U_13
_atom_site_aniso_U_12
N11 0.0340(13) 0.0342(12) 0.0412(14) -0.0039(10) 0.0081(10) -0.0030(10)
N19 0.0425(15) 0.0416(14) 0.0478(15) 0.0118(12) 0.0053(12) 0.0102(11)
N26 0.0349(13) 0.0310(12) 0.0585(16) -0.0011(11) 0.0075(12) 0.0031(10)
C1 0.0279(13) 0.0319(13) 0.0326(14) -0.0012(11) -0.0008(11) -0.0039(10)
C2 0.0272(13) 0.0316(14) 0.0343(14) -0.0010(11) 0.0000(11) 0.0017(10)
C3 0.0325(15) 0.0317(14) 0.0379(15) 0.0042(11) 0.0008(12) 0.0009(11)
C4 0.0273(14) 0.0393(15) 0.0323(14) 0.0012(11) 0.0009(11) -0.0011(11)
C5 0.0266(13) 0.0328(14) 0.0357(14) -0.0058(11) -0.0007(11) 0.0016(10)
C6 0.0320(14) 0.0264(13) 0.0368(15) -0.0003(11) -0.0025(11) -0.0015(10)
C7 0.0394(17) 0.0409(16) 0.0458(18) 0.0056(13) 0.0095(13) -0.0033(13)
C8 0.0387(17) 0.0415(17) 0.058(2) -0.0091(14) 0.0088(15) 0.0058(13)
C9 0.067(2) 0.0420(19) 0.072(3) 0.0224(17) 0.022(2) 0.0101(17)
C10 0.0339(16) 0.0566(19) 0.0395(17) 0.0050(14) 0.0039(13) -0.0018(14)
C12 0.0315(15) 0.0345(14) 0.0416(16) -0.0069(12) 0.0080(12) -0.0064(11)
C13 0.0482(19) 0.0375(16) 0.057(2) 0.0036(14) 0.0156(16) -0.0027(14)
C14 0.057(2) 0.052(2) 0.057(2) -0.0034(16) 0.0251(18) -0.0091(17)
C15 0.0363(18) 0.067(2) 0.069(2) -0.0235(19) 0.0151(17) -0.0064(16)
C16 0.0359(17) 0.064(2) 0.062(2) -0.0197(18) -0.0092(16) 0.0092(15)
C17 0.0373(17) 0.0523(19) 0.0441(18) -0.0070(14) -0.0028(13) -0.0009(14)
C18 0.0510(19) 0.0282(14) 0.0494(18) 0.0021(13) -0.0012(14) 0.0020(13)
C19 0.0456(18) 0.0461(18) 0.0434(18) 0.0109(14) 0.0054(14) 0.0097(14)
C20 0.093(3) 0.069(3) 0.052(2) 0.0032(19) 0.006(2) -0.026(2)
C21 0.114(4) 0.085(3) 0.057(3) -0.014(2) 0.006(3) -0.028(3)
C22 0.088(3) 0.095(4) 0.051(2) 0.003(2) 0.016(2) 0.002(3)
C23 0.158(6) 0.081(3) 0.075(3) 0.015(3) 0.058(4) -0.015(4)
C24 0.136(5) 0.048(2) 0.071(3) 0.008(2) 0.040(3) -0.008(3)
C25 0.0320(15) 0.0393(16) 0.0448(17) -0.0004(13) 0.0018(12) 0.0059(12)
C28 0.062(2) 0.0348(16) 0.052(2) -0.0105(14) 0.0099(17) -0.0076(15)
C29 0.071(3) 0.066(3) 0.077(3) -0.019(2) 0.030(2) -0.010(2)
C30 0.127(5) 0.089(4) 0.113(5) -0.036(4) 0.080(4) -0.036(4)
C31 0.237(10) 0.065(3) 0.072(4) -0.026(3) 0.074(5) -0.055(5)
C32 0.212(8) 0.049(3) 0.051(3) -0.004(2) 0.007(4) -0.021(4)
C33 0.110(4) 0.041(2) 0.061(3) -0.0044(17) -0.007(2) -0.008(2)
Cu1 0.0462(2) 0.0329(2) 0.0509(2) -0.00295(16) -0.00199(17) 0.00897(16)
Cl1 0.0478(5) 0.0488(5) 0.0674(6) 0.0128(4) -0.0029(4) 0.0075(4)
Cl2 0.0782(7) 0.0342(4) 0.0807(7) -0.0139(4) -0.0166(5) 0.0093(4)
Cl3 0.0621(6) 0.0737(7) 0.0949(8) -0.0024(6) 0.0257(6) 0.0105(5)
Cl4 0.0848(8) 0.0337(5) 0.1323(11) 0.0127(5) -0.0252(7) 0.0078(5)
O1W 0.0467(15) 0.0680(18) 0.114(3) -0.0191(17) 0.0091(16) -0.0045(13)
Cl5 0.0376(4) 0.0550(5) 0.0468(4) 0.0011(3) 0.0015(3) -0.0096(3)

loop_
_atom_type_symbol
_atom_type_description
_atom_type_scat_dispersion_real
_atom_type_scat_dispersion_imag
_atom_type_scat_source
C C 0.0033 0.0016 'International Tables Vol C Tables 4.2.6.8 and 6.1.1.4'
H H 0.0000 0.0000 'International Tables Vol C Tables 4.2.6.8 and 6.1.1.4'
Cl Cl 0.1484 0.1585 'International Tables Vol C Tables 4.2.6.8 and 6.1.1.4'
Cu Cu 0.3201 1.2651 'International Tables Vol C Tables 4.2.6.8 and 6.1.1.4'
N N 0.0061 0.0033 'International Tables Vol C Tables 4.2.6.8 and 6.1.1.4'
O O 0.0106 0.0060 'International Tables Vol C Tables 4.2.6.8 and 6.1.1.4'

loop_
_geom_angle_atom_site_label_1
_geom_angle_atom_site_label_2
_geom_angle_atom_site_label_3
_geom_angle
C12 N11 C10 115.6(2)
C12 N11 H1 108.4
C10 N11 H1 112.0
C12 N11 H2 111.6
C10 N11 H2 110.0
H1 N11 H2 97.9
C19 N19 C18 115.7(3)
C19 N19 H19A 109.5
C18 N19 H19A 111.9
C19 N19 H19B 110.9
C18 N19 H19B 104.8
H19A N19 H19B 103.2
C28 N26 C25 114.4(2)
C28 N26 H26A 108.6
C25 N26 H26A 105.9
C28 N26 H26B 112.9
C25 N26 H26B 110.1
H26A N26 H26B 104.2
C6 C1 C2 118.7(2)
C6 C1 C7 119.8(3)
C2 C1 C7 121.4(3)
C3 C2 C1 121.0(2)
C3 C2 C25 118.7(3)
C1 C2 C25 120.3(3)
C2 C3 C4 119.1(3)
C2 C3 C9 120.6(3)
C4 C3 C9 120.4(3)
C5 C4 C3 120.5(3)
C5 C4 C10 118.5(3)
C3 C4 C10 120.7(3)
C4 C5 C6 119.8(2)
C4 C5 C8 119.6(3)
C6 C5 C8 120.6(3)
C5 C6 C1 120.5(2)
C5 C6 C18 118.8(3)
C1 C6 C18 120.5(3)
C1 C7 H7A 109.5
C1 C7 H7B 109.5
H7A C7 H7B 109.5
C1 C7 H7C 109.5
H7A C7 H7C 109.5
H7B C7 H7C 109.5
C5 C8 H8A 109.5
C5 C8 H8B 109.5
H8A C8 H8B 109.5
C5 C8 H8C 109.5
H8A C8 H8C 109.5
H8B C8 H8C 109.5
C3 C9 H9A 109.5
C3 C9 H9B 109.5
H9A C9 H9B 109.5
C3 C9 H9C 109.5
H9A C9 H9C 109.5
H9B C9 H9C 109.5
C4 C10 N11 108.9(2)
C4 C10 H10A 109.9
N11 C10 H10A 109.9
C4 C10 H10B 109.9
N11 C10 H10B 109.9
H10A C10 H10B 108.3
C17 C12 C13 122.3(3)
C17 C12 N11 118.6(3)
C13 C12 N11 119.0(3)
C12 C13 C14 118.1(3)
C12 C13 H13A 121.0
C14 C13 H13A 121.0
C15 C14 C13 120.5(3)
C15 C14 H14A 119.8
C13 C14 H14A 119.8
C16 C15 C14 120.0(3)
C16 C15 H15A 120.0
C14 C15 H15A 120.0
C15 C16 C17 120.3(4)
C15 C16 H16A 119.9
C17 C16 H16A 119.9
C12 C17 C16 118.8(3)
C12 C17 H17A 120.6
C16 C17 H17A 120.6
C6 C18 N19 110.3(2)
C6 C18 H18A 109.6
N19 C18 H18A 109.6
C6 C18 H18B 109.6
N19 C18 H18B 109.6
H18A C18 H18B 108.1
C24 C19 C20 120.8(4)
C24 C19 N19 118.8(3)
C20 C19 N19 120.4(3)
C19 C20 C21 119.0(4)
C19 C20 H20A 120.5
C21 C20 H20A 120.5
C22 C21 C20 121.0(5)
C22 C21 H21A 119.5
C20 C21 H21A 119.5
C23 C22 C21 118.5(4)
C23 C22 H22A 120.7
C21 C22 H22A 120.7
C22 C23 C24 122.1(4)
C22 C23 H23A 118.9
C24 C23 H23A 118.9
C19 C24 C23 118.5(4)
C19 C24 H24A 120.7
C23 C24 H24A 120.7
C2 C25 N26 112.7(2)
C2 C25 H25A 109.1
N26 C25 H25A 109.1
C2 C25 H25B 109.1
N26 C25 H25B 109.1
H25A C25 H25B 107.8
C33 C28 C29 123.1(4)
C33 C28 N26 119.6(4)
C29 C28 N26 117.3(4)
C30 C29 C28 116.7(6)
C30 C29 H29A 121.6
C28 C29 H29A 121.6
C31 C30 C29 121.5(6)
C31 C30 H30A 119.3
C29 C30 H30A 119.3
C30 C31 C32 119.9(5)
C30 C31 H31A 120.0
C32 C31 H31A 120.0
C33 C32 C31 120.5(6)
C33 C32 H32A 119.7
C31 C32 H32A 119.7
C28 C33 C32 118.2(6)
C28 C33 H33A 120.9
C32 C33 H33A 120.9
Cl4 Cu1 Cl3 98.71(5)
Cl4 Cu1 Cl1 97.29(4)
Cl3 Cu1 Cl1 134.54(5)
Cl4 Cu1 Cl2 133.16(5)
Cl3 Cu1 Cl2 99.88(5)
Cl1 Cu1 Cl2 99.42(4)

loop_
_geom_bond_atom_site_label_1
_geom_bond_atom_site_label_2
_geom_bond_distance
N11 C12 1.468(4)
N11 C10 1.525(4)
N11 H1 0.8054
N11 H2 0.9090
N19 C19 1.469(4)
N19 C18 1.530(4)
N19 H19A 0.8302
N19 H19B 0.8966
N26 C28 1.458(4)
N26 C25 1.521(4)
N26 H26A 0.8820
N26 H26B 0.7916
C1 C6 1.405(4)
C1 C2 1.403(4)
C1 C7 1.510(4)
C2 C3 1.398(4)
C2 C25 1.505(4)
C3 C4 1.401(4)
C3 C9 1.510(4)
C4 C5 1.394(4)
C4 C10 1.505(4)
C5 C6 1.395(4)
C5 C8 1.509(4)
C6 C18 1.509(4)
C7 H7A 0.9600
C7 H7B 0.9600
C7 H7C 0.9600
C8 H8A 0.9600
C8 H8B 0.9600
C8 H8C 0.9600
C9 H9A 0.9600
C9 H9B 0.9600
C9 H9C 0.9600
C10 H10A 0.9700
C10 H10B 0.9700
C12 C17 1.375(4)
C12 C13 1.377(5)
C13 C14 1.390(5)
C13 H13A 0.9300
C14 C15 1.382(6)
C14 H14A 0.9300
C15 C16 1.380(6)
C15 H15A 0.9300
C16 C17 1.380(5)
C16 H16A 0.9300
C17 H17A 0.9300
C18 H18A 0.9700
C18 H18B 0.9700
C19 C24 1.357(5)
C19 C20 1.352(5)
C20 C21 1.390(6)
C20 H20A 0.9300
C21 C22 1.345(7)
C21 H21A 0.9300
C22 C23 1.348(7)
C22 H22A 0.9300
C23 C24 1.375(6)
C23 H23A 0.9300
C24 H24A 0.9300
C25 H25A 0.9700
C25 H25B 0.9700
C28 C33 1.369(6)
C28 C29 1.388(6)
C29 C30 1.384(7)
C29 H29A 0.9300
C30 C31 1.364(11)
C30 H30A 0.9300
C31 C32 1.382(10)
C31 H31A 0.9300
C32 C33 1.374(7)
C32 H32A 0.9300
C33 H33A 0.9300
Cu1 Cl4 2.2054(12)
Cu1 Cl3 2.2508(12)
Cu1 Cl1 2.2537(11)
Cu1 Cl2 2.2730(10)
O1W H4 1.0457

loop_
_geom_torsion_atom_site_label_1
_geom_torsion_atom_site_label_2
_geom_torsion_atom_site_label_3
_geom_torsion_atom_site_label_4
_geom_torsion
C6 C1 C2 C3 1.4(4)
C7 C1 C2 C3 -179.9(3)
C6 C1 C2 C25 -178.2(3)
C7 C1 C2 C25 0.6(4)
C1 C2 C3 C4 -4.8(4)
C25 C2 C3 C4 174.8(3)
C1 C2 C3 C9 176.2(3)
C25 C2 C3 C9 -4.2(4)
C2 C3 C4 C5 2.8(4)
C9 C3 C4 C5 -178.2(3)
C2 C3 C4 C10 177.9(3)
C9 C3 C4 C10 -3.1(4)
C3 C4 C5 C6 2.6(4)
C10 C4 C5 C6 -172.6(3)
C3 C4 C5 C8 -179.0(3)
C10 C4 C5 C8 5.9(4)
C4 C5 C6 C1 -6.1(4)
C8 C5 C6 C1 175.5(3)
C4 C5 C6 C18 170.1(3)
C8 C5 C6 C18 -8.3(4)
C2 C1 C6 C5 4.1(4)
C7 C1 C6 C5 -174.7(3)
C2 C1 C6 C18 -172.0(3)
C7 C1 C6 C18 9.2(4)
C5 C4 C10 N11 77.1(3)
C3 C4 C10 N11 -98.1(3)
C12 N11 C10 C4 -142.6(3)
C10 N11 C12 C17 117.0(3)
C10 N11 C12 C13 -62.2(4)
C17 C12 C13 C14 1.4(5)
N11 C12 C13 C14 -179.4(3)
C12 C13 C14 C15 -1.1(5)
C13 C14 C15 C16 0.2(5)
C14 C15 C16 C17 0.4(5)
C13 C12 C17 C16 -0.8(5)
N11 C12 C17 C16 180.0(3)
C15 C16 C17 C12 -0.1(5)
C5 C6 C18 N19 -81.1(3)
C1 C6 C18 N19 95.1(3)
C19 N19 C18 C6 -96.8(3)
C18 N19 C19 C24 -66.6(4)
C18 N19 C19 C20 113.9(4)
C24 C19 C20 C21 0.3(7)
N19 C19 C20 C21 179.9(4)
C19 C20 C21 C22 -1.2(8)
C20 C21 C22 C23 1.5(9)
C21 C22 C23 C24 -1.0(10)
C20 C19 C24 C23 0.2(8)
N19 C19 C24 C23 -179.4(5)
C22 C23 C24 C19 0.2(10)
C3 C2 C25 N26 90.0(3)
C1 C2 C25 N26 -90.4(3)
C28 N26 C25 C2 110.1(3)
C25 N26 C28 C33 -108.4(3)
C25 N26 C28 C29 70.2(4)
C33 C28 C29 C30 1.0(6)
N26 C28 C29 C30 -177.5(3)
C28 C29 C30 C31 -1.6(7)
C29 C30 C31 C32 1.8(8)
C30 C31 C32 C33 -1.3(8)
C29 C28 C33 C32 -0.6(6)
N26 C28 C33 C32 177.9(3)
C31 C32 C33 C28 0.7(7)
